data_7150210
loop_
_publ_author_name
'Chowdhury, Somenath'
'Mahmoud, Khaled A.'
'Schatte, Gabriele'
'Kraatz, Heinz-Bernhard'

_publ_section_title
;
 Amino acid conjugates of 1,1'-diaminoferrocene. Synthesis and chiral
 organization.
;
_journal_issue 16
_journal_name_full 'Organic &amp; biomolecular chemistry'
_journal_page_first 3018
_journal_page_last 3023
_journal_paper_doi 10.1039/b506178d
_journal_volume 3
_journal_year 2005
_chemical_formula_moiety 'C26 H38 Fe N4 O6'
_chemical_formula_sum 'C26 H38 Fe N4 O6'
_chemical_formula_weight 558.45
_chemical_name_systematic
;
?
;
_space_group_IT_number 5
_symmetry_cell_setting monoclinic
_symmetry_space_group_name_Hall 'C 2y'
_symmetry_space_group_name_H-M 'C 1 2 1'
_atom_sites_solution_hydrogens geom
_atom_sites_solution_primary direct
_atom_sites_solution_secondary difmap
_cell_angle_alpha 90.00
_cell_angle_beta 117.09(3)
_cell_angle_gamma 90.00
_cell_formula_units_Z 2
_cell_length_a 15.490(3)
_cell_length_b 9.3390(19)
_cell_length_c 11.036(2)
_cell_measurement_reflns_used 1625
_cell_measurement_temperature 173(2)
_cell_measurement_theta_max 27.48
_cell_measurement_theta_min 1.00
_cell_volume 1421.3(6)
_computing_cell_refinement 'HKL Scalepack (Otwinowski & Minor 1997)'
_computing_data_collection 'Collect (Nonius BV, 1997-2000)'
_computing_data_reduction ' HKL Denzo and Scalepack (Otwinowski & Minor 1997)'
_computing_molecular_graphics ' Cameron (WinGX v1.64-05), Ortep (SHELXTL-NT v6.14, Bruker AXS)'
_computing_publication_material 'WinGX v1.64-05 (L. J. Farrugia)'
_computing_structure_refinement 'SHELXL-97 (Sheldrick, 1997)'
_computing_structure_solution ' SIR-97 (A. Altomare, G. Cascarano et al.)'
_diffrn_ambient_temperature 173(2)
_diffrn_measured_fraction_theta_full 0.998
_diffrn_measured_fraction_theta_max 0.998
_diffrn_measurement_device '95mm CCD camera on \k-goniostat'
_diffrn_measurement_device_type 'KappaCCD (BruKer AXS-Nonius, FR540C)'
_diffrn_measurement_method 'CCD rotation images, thick slices'
_diffrn_radiation_monochromator 'horizonally mounted graphite crystal'
_diffrn_radiation_source 'Nonius FR590D, fine-focus sealed tube'
_diffrn_radiation_type MoK\a
_diffrn_radiation_wavelength 0.71073
_diffrn_reflns_av_R_equivalents 0.0000
_diffrn_reflns_av_sigmaI/netI 0.0640
_diffrn_reflns_limit_h_max 19
_diffrn_reflns_limit_h_min -19
_diffrn_reflns_limit_k_max 11
_diffrn_reflns_limit_k_min -11
_diffrn_reflns_limit_l_max 13
_diffrn_reflns_limit_l_min -13
_diffrn_reflns_number 2796
_diffrn_reflns_theta_full 26.36
_diffrn_reflns_theta_max 26.36
_diffrn_reflns_theta_min 2.07
_diffrn_standards_decay_% 'no decay'
_exptl_absorpt_coefficient_mu 0.575
_exptl_absorpt_correction_T_max 0.9718
_exptl_absorpt_correction_T_min 0.8839
_exptl_absorpt_correction_type multi-scan
_exptl_absorpt_process_details 'HKL Scalepack (Otwinowski & Minor 1997)'
_exptl_crystal_colour orange
_exptl_crystal_density_diffrn 1.305
_exptl_crystal_density_method 'not measured'
_exptl_crystal_description needle
_exptl_crystal_F_000 592
_exptl_crystal_size_max 0.22
_exptl_crystal_size_mid 0.12
_exptl_crystal_size_min 0.05
_refine_diff_density_max 0.204
_refine_diff_density_min -0.327
_refine_diff_density_rms 0.054
_refine_ls_abs_structure_details 'Flack (1983), 1249 Friedel pairs'
_refine_ls_abs_structure_Flack 0.026(17)
_refine_ls_extinction_method none
_refine_ls_goodness_of_fit_ref 1.058
_refine_ls_hydrogen_treatment constr
_refine_ls_matrix_type full
_refine_ls_number_parameters 172
_refine_ls_number_reflns 2795
_refine_ls_number_restraints 1
_refine_ls_restrained_S_all 1.057
_refine_ls_R_factor_all 0.0488
_refine_ls_R_factor_gt 0.0393
_refine_ls_shift/su_max 0.007
_refine_ls_shift/su_mean 0.000
_refine_ls_structure_factor_coef Fsqd
_refine_ls_weighting_details 'calc w=1/[\s^2^(Fo^2^)+(0.0079P)^2^+1.0130P] where P=(Fo^2^+2Fc^2^)/3'
_refine_ls_weighting_scheme calc
_refine_ls_wR_factor_gt 0.0755
_refine_ls_wR_factor_ref 0.0810
_reflns_number_gt 2529
_reflns_number_total 2795
_reflns_threshold_expression >2sigma(I)
_cod_data_source_file b506178d.txt
_cod_data_source_block 8
_cod_original_cell_volume 1421.3(5)
_cod_original_sg_symbol_H-M C2
_cod_database_code 7150210

loop_
_symmetry_equiv_pos_as_xyz
'x, y, z'
'-x, y, -z'
'x+1/2, y+1/2, z'
'-x+1/2, y+1/2, -z'

loop_
_atom_site_label
_atom_site_type_symbol
_atom_site_fract_x
_atom_site_fract_y
_atom_site_fract_z
_atom_site_U_iso_or_equiv
_atom_site_adp_type
_atom_site_occupancy
_atom_site_symmetry_multiplicity
_atom_site_calc_flag
_atom_site_refinement_flags
_atom_site_disorder_assembly
_atom_site_disorder_group
Fe1 Fe 0.0000 1.20800(4) 0.0000 0.02425(15) Uani 1 2 d S . .
O11 O 0.18547(15) 0.9411(2) -0.0253(2) 0.0330(5) Uani 1 1 d . . .
O12 O 0.13521(14) 0.7568(2) 0.17303(19) 0.0338(5) Uani 1 1 d . . .
O13 O 0.25443(15) 0.5876(2) 0.24617(18) 0.0309(5) Uani 1 1 d . . .
N11 N 0.02026(16) 0.9333(2) -0.1425(2) 0.0220(5) Uani 1 1 d . . .
H11 H -0.0286 0.8733 -0.1809 0.026 Uiso 1 1 calc . . .
N12 N 0.18031(17) 0.6442(2) 0.0290(2) 0.0247(5) Uani 1 1 d . . .
H12 H 0.2221 0.5849 0.0225 0.030 Uiso 1 1 calc . . .
C10 C -0.0041(2) 1.0807(3) -0.1527(3) 0.0217(6) Uani 1 1 d . . .
C11 C 0.05444(18) 1.2032(4) -0.1379(2) 0.0281(5) Uani 1 1 d . . .
H11A H 0.1210 1.2032 -0.1174 0.034 Uiso 1 1 calc . . .
C12 C -0.0050(3) 1.3250(3) -0.1592(3) 0.0339(8) Uani 1 1 d . . .
H12A H 0.0149 1.4218 -0.1560 0.041 Uiso 1 1 calc . . .
C13 C -0.0987(3) 1.2787(3) -0.1861(3) 0.0312(8) Uani 1 1 d . . .
H13 H -0.1526 1.3390 -0.2040 0.037 Uiso 1 1 calc . . .
C14 C -0.0990(2) 1.1263(3) -0.1820(3) 0.0261(7) Uani 1 1 d . . .
H14 H -0.1525 1.0666 -0.1962 0.031 Uiso 1 1 calc . . .
C15 C 0.1094(2) 0.8741(3) -0.0810(2) 0.0219(6) Uani 1 1 d . . .
C16 C 0.10751(16) 0.7102(4) -0.0933(2) 0.0234(5) Uani 1 1 d . . .
H16 H 0.0420 0.6741 -0.1111 0.028 Uiso 1 1 calc R . .
C17 C 0.1270(2) 0.6701(3) -0.2125(3) 0.0384(8) Uani 1 1 d . . .
H17A H 0.1261 0.5657 -0.2216 0.046 Uiso 1 1 calc R . .
H17B H 0.1906 0.7069 -0.1962 0.046 Uiso 1 1 calc R . .
H17C H 0.0767 0.7121 -0.2964 0.046 Uiso 1 1 calc R . .
C18 C 0.1863(2) 0.6701(3) 0.1518(3) 0.0245(6) Uani 1 1 d . . .
C19 C 0.2924(2) 0.6197(4) 0.3929(3) 0.0371(8) Uani 1 1 d . . .
C110 C 0.3430(3) 0.7634(4) 0.4212(4) 0.0537(10) Uani 1 1 d . . .
H11B H 0.2953 0.8389 0.3752 0.064 Uiso 1 1 calc R . .
H11C H 0.3915 0.7629 0.3873 0.064 Uiso 1 1 calc R . .
H11D H 0.3751 0.7812 0.5195 0.064 Uiso 1 1 calc R . .
C111 C 0.2131(3) 0.6128(4) 0.4360(3) 0.0521(9) Uani 1 1 d . . .
H11E H 0.1763 0.5239 0.4022 0.063 Uiso 1 1 calc R . .
H11F H 0.1697 0.6950 0.3982 0.063 Uiso 1 1 calc R . .
H11G H 0.2419 0.6150 0.5355 0.063 Uiso 1 1 calc R . .
C112 C 0.3639(3) 0.4981(4) 0.4563(3) 0.0637(12) Uani 1 1 d . . .
H11H H 0.4125 0.5006 0.4226 0.076 Uiso 1 1 calc R . .
H11I H 0.3293 0.4065 0.4316 0.076 Uiso 1 1 calc R . .
H11J H 0.3961 0.5085 0.5555 0.076 Uiso 1 1 calc R . .

loop_
_atom_site_aniso_label
_atom_site_aniso_U_11
_atom_site_aniso_U_22
_atom_site_aniso_U_33
_atom_site_aniso_U_23
_atom_site_aniso_U_13
_atom_site_aniso_U_12
Fe1 0.0274(3) 0.0156(2) 0.0281(3) 0.000 0.0111(2) 0.000
O11 0.0260(11) 0.0266(11) 0.0449(12) 0.0015(9) 0.0150(10) -0.0077(9)
O12 0.0330(12) 0.0350(12) 0.0372(11) 0.0022(8) 0.0191(10) 0.0126(9)
O13 0.0344(13) 0.0275(10) 0.0257(10) 0.0003(8) 0.0092(10) 0.0093(9)
N11 0.0223(13) 0.0157(11) 0.0258(12) -0.0012(9) 0.0092(10) -0.0007(10)
N12 0.0248(13) 0.0217(11) 0.0283(12) 0.0025(9) 0.0128(11) 0.0074(10)
C10 0.0248(17) 0.0157(15) 0.0205(14) 0.0021(12) 0.0067(13) -0.0019(13)
C11 0.0341(15) 0.0207(12) 0.0318(12) 0.0045(16) 0.0171(12) 0.0000(17)
C12 0.048(2) 0.0171(17) 0.0385(18) 0.0051(14) 0.0215(18) 0.0014(15)
C13 0.036(2) 0.0233(17) 0.0295(18) 0.0062(13) 0.0110(16) 0.0080(14)
C14 0.0250(18) 0.0218(17) 0.0280(17) 0.0014(13) 0.0090(15) 0.0004(13)
C15 0.0253(16) 0.0207(13) 0.0214(13) -0.0017(11) 0.0121(12) -0.0045(12)
C16 0.0216(13) 0.0186(11) 0.0285(12) 0.0008(16) 0.0102(10) 0.0009(16)
C17 0.050(2) 0.035(2) 0.0325(15) -0.0012(12) 0.0214(15) 0.0061(14)
C18 0.0206(15) 0.0200(16) 0.0323(15) 0.0034(10) 0.0116(13) 0.0029(11)
C19 0.040(2) 0.0366(19) 0.0265(16) -0.0023(13) 0.0084(15) 0.0065(15)
C110 0.054(2) 0.055(2) 0.045(2) -0.0164(16) 0.0161(19) -0.0123(19)
C111 0.061(3) 0.062(2) 0.0362(18) 0.0018(16) 0.0249(18) -0.0001(19)
C112 0.070(3) 0.068(3) 0.0278(17) 0.0050(17) 0.0006(18) 0.030(2)

loop_
_atom_type_symbol
_atom_type_description
_atom_type_scat_dispersion_real
_atom_type_scat_dispersion_imag
_atom_type_scat_source
C C 0.0033 0.0016 'International Tables Vol C Tables 4.2.6.8 and 6.1.1.4'
H H 0.0000 0.0000 'International Tables Vol C Tables 4.2.6.8 and 6.1.1.4'
Fe Fe 0.3463 0.8444 'International Tables Vol C Tables 4.2.6.8 and 6.1.1.4'
N N 0.0061 0.0033 'International Tables Vol C Tables 4.2.6.8 and 6.1.1.4'
O O 0.0106 0.0060 'International Tables Vol C Tables 4.2.6.8 and 6.1.1.4'

loop_
_geom_angle_atom_site_label_1
_geom_angle_atom_site_label_2
_geom_angle_atom_site_label_3
_geom_angle
_geom_angle_site_symmetry_1
_geom_angle_site_symmetry_3
_geom_angle_publ_flag
C13 Fe1 C13 142.12(19) 2 . ?
C13 Fe1 C10 138.61(14) 2 . ?
C13 Fe1 C10 68.17(13) . . ?
C13 Fe1 C10 68.17(13) 2 2 ?
C13 Fe1 C10 138.61(14) . 2 ?
C10 Fe1 C10 108.69(16) . 2 ?
C13 Fe1 C14 40.92(10) 2 2 ?
C13 Fe1 C14 176.81(15) . 2 ?
C10 Fe1 C14 108.79(12) . 2 ?
C10 Fe1 C14 40.70(13) 2 2 ?
C13 Fe1 C14 176.81(15) 2 . ?
C13 Fe1 C14 40.92(10) . . ?
C10 Fe1 C14 40.70(13) . . ?
C10 Fe1 C14 108.79(12) 2 . ?
C14 Fe1 C14 136.08(17) 2 . ?
C13 Fe1 C12 40.54(15) 2 2 ?
C13 Fe1 C12 114.35(14) . 2 ?
C10 Fe1 C12 176.71(14) . 2 ?
C10 Fe1 C12 68.03(9) 2 2 ?
C14 Fe1 C12 68.64(14) 2 2 ?
C14 Fe1 C12 139.88(14) . 2 ?
C13 Fe1 C12 114.36(14) 2 . ?
C13 Fe1 C12 40.53(15) . . ?
C10 Fe1 C12 68.03(9) . . ?
C10 Fe1 C12 176.71(14) 2 . ?
C14 Fe1 C12 139.88(14) 2 . ?
C14 Fe1 C12 68.64(14) . . ?
C12 Fe1 C12 115.24(18) 2 . ?
C13 Fe1 C11 112.51(13) 2 . ?
C13 Fe1 C11 68.36(12) . . ?
C10 Fe1 C11 40.73(13) . . ?
C10 Fe1 C11 137.10(13) 2 . ?
C14 Fe1 C11 110.12(12) 2 . ?
C14 Fe1 C11 68.88(12) . . ?
C12 Fe1 C11 141.65(14) 2 . ?
C12 Fe1 C11 40.45(13) . . ?
C13 Fe1 C11 68.36(12) 2 2 ?
C13 Fe1 C11 112.51(13) . 2 ?
C10 Fe1 C11 137.10(13) . 2 ?
C10 Fe1 C11 40.73(13) 2 2 ?
C14 Fe1 C11 68.88(12) 2 2 ?
C14 Fe1 C11 110.12(12) . 2 ?
C12 Fe1 C11 40.45(13) 2 2 ?
C12 Fe1 C11 141.65(14) . 2 ?
C11 Fe1 C11 177.5(2) . 2 ?
C18 O13 C19 120.9(2) . . ?
C15 N11 C10 127.7(2) . . ?
C15 N11 H11 116.1 . . ?
C10 N11 H11 116.1 . . ?
C18 N12 C16 122.3(2) . . ?
C18 N12 H12 118.8 . . ?
C16 N12 H12 118.8 . . ?
N11 C10 C14 121.3(3) . . ?
N11 C10 C11 129.7(3) . . ?
C14 C10 C11 109.0(3) . . ?
N11 C10 Fe1 126.39(19) . . ?
C14 C10 Fe1 69.70(18) . . ?
C11 C10 Fe1 69.99(16) . . ?
C12 C11 C10 107.2(2) . . ?
C12 C11 Fe1 69.48(16) . . ?
C10 C11 Fe1 69.29(15) . . ?
C12 C11 H11A 126.4 . . ?
C10 C11 H11A 126.4 . . ?
Fe1 C11 H11A 126.4 . . ?
C13 C12 C11 108.5(3) . . ?
C13 C12 Fe1 69.43(19) . . ?
C11 C12 Fe1 70.07(16) . . ?
C13 C12 H12A 125.7 . . ?
C11 C12 H12A 125.7 . . ?
Fe1 C12 H12A 126.3 . . ?
C12 C13 C14 108.5(3) . . ?
C12 C13 Fe1 70.03(19) . . ?
C14 C13 Fe1 69.8(2) . . ?
C12 C13 H13 125.7 . . ?
C14 C13 H13 125.7 . . ?
Fe1 C13 H13 126.0 . . ?
C10 C14 C13 106.8(3) . . ?
C10 C14 Fe1 69.60(18) . . ?
C13 C14 Fe1 69.3(2) . . ?
C10 C14 H14 126.6 . . ?
C13 C14 H14 126.6 . . ?
Fe1 C14 H14 126.1 . . ?
O11 C15 N11 125.0(3) . . ?
O11 C15 C16 121.9(2) . . ?
N11 C15 C16 113.0(2) . . ?
N12 C16 C17 109.0(2) . . ?
N12 C16 C15 111.5(2) . . ?
C17 C16 C15 108.5(2) . . ?
N12 C16 H16 109.3 . . ?
C17 C16 H16 109.3 . . ?
C15 C16 H16 109.3 . . ?
C16 C17 H17A 109.5 . . ?
C16 C17 H17B 109.5 . . ?
H17A C17 H17B 109.5 . . ?
C16 C17 H17C 109.5 . . ?
H17A C17 H17C 109.5 . . ?
H17B C17 H17C 109.5 . . ?
O12 C18 N12 124.0(3) . . ?
O12 C18 O13 125.4(3) . . ?
N12 C18 O13 110.6(2) . . ?
O13 C19 C111 111.2(3) . . ?
O13 C19 C110 108.4(3) . . ?
C111 C19 C110 113.2(3) . . ?
O13 C19 C112 101.3(2) . . ?
C111 C19 C112 110.6(3) . . ?
C110 C19 C112 111.6(3) . . ?
C19 C110 H11B 109.5 . . ?
C19 C110 H11C 109.5 . . ?
H11B C110 H11C 109.5 . . ?
C19 C110 H11D 109.5 . . ?
H11B C110 H11D 109.5 . . ?
H11C C110 H11D 109.5 . . ?
C19 C111 H11E 109.5 . . ?
C19 C111 H11F 109.5 . . ?
H11E C111 H11F 109.5 . . ?
C19 C111 H11G 109.5 . . ?
H11E C111 H11G 109.5 . . ?
H11F C111 H11G 109.5 . . ?
C19 C112 H11H 109.5 . . ?
C19 C112 H11I 109.5 . . ?
H11H C112 H11I 109.5 . . ?
C19 C112 H11J 109.5 . . ?
H11H C112 H11J 109.5 . . ?
H11I C112 H11J 109.5 . . ?

loop_
_geom_bond_atom_site_label_1
_geom_bond_atom_site_label_2
_geom_bond_distance
_geom_bond_site_symmetry_2
_geom_bond_publ_flag
Fe1 C13 2.033(3) 2 ?
Fe1 C13 2.033(3) . ?
Fe1 C10 2.039(3) . ?
Fe1 C10 2.039(3) 2 ?
Fe1 C14 2.041(3) 2 ?
Fe1 C14 2.041(3) . ?
Fe1 C12 2.041(3) 2 ?
Fe1 C12 2.041(3) . ?
Fe1 C11 2.048(2) . ?
Fe1 C11 2.048(2) 2 ?
O11 C15 1.224(3) . ?
O12 C18 1.228(3) . ?
O13 C18 1.338(3) . ?
O13 C19 1.480(3) . ?
N11 C15 1.349(3) . ?
N11 C10 1.419(4) . ?
N11 H11 0.8800 . ?
N12 C18 1.337(3) . ?
N12 C16 1.445(3) . ?
N12 H12 0.8800 . ?
C10 C14 1.419(5) . ?
C10 C11 1.422(4) . ?
C11 C12 1.414(5) . ?
C11 H11A 0.9500 . ?
C12 C13 1.411(5) . ?
C12 H12A 0.9500 . ?
C13 C14 1.424(3) . ?
C13 H13 0.9500 . ?
C14 H14 0.9500 . ?
C15 C16 1.536(4) . ?
C16 C17 1.524(3) . ?
C16 H16 1.0000 . ?
C17 H17A 0.9800 . ?
C17 H17B 0.9800 . ?
C17 H17C 0.9800 . ?
C19 C111 1.506(5) . ?
C19 C110 1.513(4) . ?
C19 C112 1.517(5) . ?
C110 H11B 0.9800 . ?
C110 H11C 0.9800 . ?
C110 H11D 0.9800 . ?
C111 H11E 0.9800 . ?
C111 H11F 0.9800 . ?
C111 H11G 0.9800 . ?
C112 H11H 0.9800 . ?
C112 H11I 0.9800 . ?
C112 H11J 0.9800 . ?

loop_
_geom_torsion_atom_site_label_1
_geom_torsion_atom_site_label_2
_geom_torsion_atom_site_label_3
_geom_torsion_atom_site_label_4
_geom_torsion
_geom_torsion_site_symmetry_1
_geom_torsion_site_symmetry_2
_geom_torsion_site_symmetry_3
_geom_torsion_site_symmetry_4
_geom_torsion_publ_flag
C15 N11 C10 C14 -160.4(3) . . . . ?
C15 N11 C10 C11 19.8(4) . . . . ?
C15 N11 C10 Fe1 -73.6(4) . . . . ?
C13 Fe1 C10 N11 60.7(3) 2 . . . ?
C13 Fe1 C10 N11 -153.1(3) . . . . ?
C10 Fe1 C10 N11 -17.2(2) 2 . . . ?
C14 Fe1 C10 N11 25.9(3) 2 . . . ?
C14 Fe1 C10 N11 -114.6(3) . . . . ?
C12 Fe1 C10 N11 163.1(3) . . . . ?
C11 Fe1 C10 N11 125.2(3) . . . . ?
C11 Fe1 C10 N11 -53.0(3) 2 . . . ?
C13 Fe1 C10 C14 175.3(2) 2 . . . ?
C13 Fe1 C10 C14 -38.50(19) . . . . ?
C10 Fe1 C10 C14 97.36(19) 2 . . . ?
C14 Fe1 C10 C14 140.46(19) 2 . . . ?
C12 Fe1 C10 C14 -82.3(2) . . . . ?
C11 Fe1 C10 C14 -120.2(3) . . . . ?
C11 Fe1 C10 C14 61.6(2) 2 . . . ?
C13 Fe1 C10 C11 -64.5(2) 2 . . . ?
C13 Fe1 C10 C11 81.74(19) . . . . ?
C10 Fe1 C10 C11 -142.4(2) 2 . . . ?
C14 Fe1 C10 C11 -99.31(18) 2 . . . ?
C14 Fe1 C10 C11 120.2(3) . . . . ?
C12 Fe1 C10 C11 37.90(16) . . . . ?
C11 Fe1 C10 C11 -178.19(16) 2 . . . ?
N11 C10 C11 C12 179.4(3) . . . . ?
C14 C10 C11 C12 -0.4(3) . . . . ?
Fe1 C10 C11 C12 -59.40(17) . . . . ?
N11 C10 C11 Fe1 -121.2(3) . . . . ?
C14 C10 C11 Fe1 59.0(2) . . . . ?
C13 Fe1 C11 C12 -101.6(2) 2 . . . ?
C13 Fe1 C11 C12 37.4(2) . . . . ?
C10 Fe1 C11 C12 118.6(2) . . . . ?
C10 Fe1 C11 C12 176.7(2) 2 . . . ?
C14 Fe1 C11 C12 -145.65(19) 2 . . . ?
C14 Fe1 C11 C12 81.4(2) . . . . ?
C12 Fe1 C11 C12 -65.0(3) 2 . . . ?
C13 Fe1 C11 C10 139.76(17) 2 . . . ?
C13 Fe1 C11 C10 -81.24(19) . . . . ?
C10 Fe1 C11 C10 58.1(3) 2 . . . ?
C14 Fe1 C11 C10 95.76(18) 2 . . . ?
C14 Fe1 C11 C10 -37.15(18) . . . . ?
C12 Fe1 C11 C10 176.4(3) 2 . . . ?
C12 Fe1 C11 C10 -118.6(2) . . . . ?
C10 C11 C12 C13 0.3(3) . . . . ?
Fe1 C11 C12 C13 -59.0(2) . . . . ?
C10 C11 C12 Fe1 59.27(16) . . . . ?
C13 Fe1 C12 C13 -143.5(2) 2 . . . ?
C14 Fe1 C12 C13 175.1(2) 2 . . . ?
C14 Fe1 C12 C13 37.7(2) . . . . ?
C12 Fe1 C12 C13 -98.6(2) 2 . . . ?
C11 Fe1 C12 C13 119.8(3) . . . . ?
C11 Fe1 C12 C13 -58.1(3) 2 . . . ?
C13 Fe1 C12 C11 96.7(2) 2 . . . ?
C13 Fe1 C12 C11 -119.8(3) . . . . ?
C14 Fe1 C12 C11 55.3(3) 2 . . . ?
C14 Fe1 C12 C11 -82.1(2) . . . . ?
C12 Fe1 C12 C11 141.6(2) 2 . . . ?
C11 Fe1 C12 C11 -177.90(18) 2 . . . ?
C11 C12 C13 C14 -0.1(4) . . . . ?
Fe1 C12 C13 C14 -59.4(3) . . . . ?
C11 C12 C13 Fe1 59.4(2) . . . . ?
C10 Fe1 C13 C12 -81.28(19) . . . . ?
C10 Fe1 C13 C12 -175.2(2) 2 . . . ?
C14 Fe1 C13 C12 -119.6(3) . . . . ?
C12 Fe1 C13 C12 101.0(3) 2 . . . ?
C11 Fe1 C13 C12 -37.3(2) . . . . ?
C11 Fe1 C13 C12 145.2(2) 2 . . . ?
C13 Fe1 C13 C14 -178.4(3) 2 . . . ?
C10 Fe1 C13 C14 38.3(2) . . . . ?
C10 Fe1 C13 C14 -55.6(3) 2 . . . ?
C12 Fe1 C13 C14 -139.4(2) 2 . . . ?
C12 Fe1 C13 C14 119.6(3) . . . . ?
C11 Fe1 C13 C14 82.3(2) . . . . ?
C11 Fe1 C13 C14 -95.2(2) 2 . . . ?
N11 C10 C14 C13 -179.4(3) . . . . ?
C11 C10 C14 C13 0.4(4) . . . . ?
Fe1 C10 C14 C13 59.5(3) . . . . ?
N11 C10 C14 Fe1 121.0(3) . . . . ?
C11 C10 C14 Fe1 -59.14(19) . . . . ?
C12 C13 C14 C10 -0.2(4) . . . . ?
Fe1 C13 C14 C10 -59.8(2) . . . . ?
C12 C13 C14 Fe1 59.5(2) . . . . ?
C13 Fe1 C14 C10 118.1(3) . . . . ?
C10 Fe1 C14 C10 -97.1(2) 2 . . . ?
C14 Fe1 C14 C10 -60.33(16) 2 . . . ?
C12 Fe1 C14 C10 -175.0(2) 2 . . . ?
C12 Fe1 C14 C10 80.72(18) . . . . ?
C11 Fe1 C14 C10 37.17(19) . . . . ?
C11 Fe1 C14 C10 -140.39(19) 2 . . . ?
C10 Fe1 C14 C13 -118.1(3) . . . . ?
C10 Fe1 C14 C13 144.8(2) 2 . . . ?
C14 Fe1 C14 C13 -178.4(3) 2 . . . ?
C12 Fe1 C14 C13 66.9(3) 2 . . . ?
C12 Fe1 C14 C13 -37.4(2) . . . . ?
C11 Fe1 C14 C13 -80.9(2) . . . . ?
C11 Fe1 C14 C13 101.5(2) 2 . . . ?
C10 N11 C15 O11 -1.8(4) . . . . ?
C10 N11 C15 C16 -178.8(2) . . . . ?
C18 N12 C16 C17 174.3(3) . . . . ?
C18 N12 C16 C15 54.5(3) . . . . ?
O11 C15 C16 N12 39.6(3) . . . . ?
N11 C15 C16 N12 -143.3(2) . . . . ?
O11 C15 C16 C17 -80.5(3) . . . . ?
N11 C15 C16 C17 96.7(3) . . . . ?
C16 N12 C18 O12 -4.2(4) . . . . ?
C16 N12 C18 O13 175.0(2) . . . . ?
C19 O13 C18 O12 -16.1(4) . . . . ?
C19 O13 C18 N12 164.7(2) . . . . ?
C18 O13 C19 C111 61.4(4) . . . . ?
C18 O13 C19 C110 -63.6(3) . . . . ?
C18 O13 C19 C112 178.9(3) . . . . ?
